data_4519472
loop_
_publ_author_name
'Abdel Rahman Al Ahmad'
'Thierry Maris'
'Christian Pellerin'
'James D. Wuest'

_publ_section_title
;
 Adding a Pinch of Salt: Using Ionic Mixed-Crystal Seeds to Search for New
 Solid Forms
;
_journal_name_full 'Crystal Growth & Design'
_journal_page_first 7472
_journal_page_last 7481
_journal_paper_doi 10.1021/acs.cgd.3c00884
_journal_volume 23
_journal_year 2023
_chemical_formula_moiety 'C12 H14 N2, 0.984(Br), 1.016(Cl), 2(H2 O)'
_chemical_formula_sum 'C12 H18 Br0.98 Cl1.02 N2 O2'
_chemical_formula_weight 336.98
_chemical_name_common
;
Paraquat Bromide Chloride 0.98:1.02 Dihydrate
;
_chemical_name_systematic
;
1,1'-dimethyl-4,4'-bipyridin-1-ium bromide chloride dihydrate
;
_space_group_crystal_system triclinic
_space_group_IT_number 2
_space_group_name_Hall '-P 1'
_space_group_name_H-M_alt 'P -1'
_atom_sites_solution_hydrogens mixed
_atom_sites_solution_primary dual
_cell_angle_alpha 107.616(1)
_cell_angle_beta 100.811(1)
_cell_angle_gamma 93.396(1)
_cell_formula_units_Z 2
_cell_length_a 7.0732(2)
_cell_length_b 9.8786(3)
_cell_length_c 11.4345(3)
_cell_measurement_reflns_used 6366
_cell_measurement_temperature 150
_cell_measurement_theta_max 54.915
_cell_measurement_theta_min 3.615
_cell_volume 742.22(4)
_computing_cell_refinement
;
SAINT (2020) V8.40B; Integration Software for Single Crystal Data.
Bruker AXS Inc., Madison, WI 53719-1173.
;
_computing_data_collection
;
APEX 4 (2022) Bruker AXS Inc., Madison, WI 53719-1173.
;
_computing_data_reduction
;
SAINT (2020) V8.40B; Integration Software for Single Crystal Data.
Bruker AXS Inc., Madison, WI 53719-1173.
;
_computing_molecular_graphics 'Olex2 1.5 (Dolomanov et al., 2009)'
_computing_publication_material 'Olex2 1.5 (Dolomanov et al., 2009)'
_computing_structure_refinement 'XL  (Sheldrick, 2008)'
_computing_structure_solution 'XT  (Sheldrick, 2015)'
_diffrn_ambient_temperature 150
_diffrn_detector 'CMOS Area detector'
_diffrn_detector_area_resol_mean 10.42
_diffrn_detector_type 'Bruker CMOS Photon III '
_diffrn_measured_fraction_theta_full 0.951
_diffrn_measured_fraction_theta_max 0.941
_diffrn_measurement_device 'k-geometry diffractometer'
_diffrn_measurement_device_type 'Bruker Venture Metaljet'
_diffrn_measurement_method '\w and \f scans'
_diffrn_radiation_collimation 'Focusing mirrors'
_diffrn_radiation_monochromator 'Helios MX Mirror Optics'
_diffrn_radiation_probe x-ray
_diffrn_radiation_type 'Ga K\a'
_diffrn_radiation_wavelength 1.34139
_diffrn_reflns_av_R_equivalents 0.0213
_diffrn_reflns_av_unetI/netI 0.0259
_diffrn_reflns_Laue_measured_fraction_full 0.951
_diffrn_reflns_Laue_measured_fraction_max 0.941
_diffrn_reflns_limit_h_max 8
_diffrn_reflns_limit_h_min -8
_diffrn_reflns_limit_k_max 12
_diffrn_reflns_limit_k_min -11
_diffrn_reflns_limit_l_max 13
_diffrn_reflns_limit_l_min -13
_diffrn_reflns_number 6830
_diffrn_reflns_point_group_measured_fraction_full 0.951
_diffrn_reflns_point_group_measured_fraction_max 0.941
_diffrn_reflns_theta_full 53.594
_diffrn_reflns_theta_max 54.940
_diffrn_reflns_theta_min 3.614
_diffrn_source 'Metal Jet'
_diffrn_source_current 2.86
_diffrn_source_power 0.19937059999999998
_diffrn_source_target Ga
_diffrn_source_type 'Gallium Liquid Metal Jet Source'
_diffrn_source_voltage 69.71
_exptl_absorpt_coefficient_mu 3.570
_exptl_absorpt_correction_T_max 0.1123
_exptl_absorpt_correction_T_min 0.0356
_exptl_absorpt_correction_type multi-scan
_exptl_absorpt_process_details
;
SADABS-2016/2 (Bruker,2016/2) was used for absorption correction.
wR2(int) was 0.0782 before and 0.0457 after correction.
The Ratio of minimum to maximum transmission is 0.3170.
The \l/2 correction factor is Not present.
;
_exptl_crystal_colour 'clear light colourless'
_exptl_crystal_colour_lustre clear
_exptl_crystal_colour_modifier light
_exptl_crystal_colour_primary colourless
_exptl_crystal_density_diffrn 1.508
_exptl_crystal_description Bock
_exptl_crystal_F_000 343
_exptl_crystal_size_max 0.33
_exptl_crystal_size_mid 0.28
_exptl_crystal_size_min 0.25
_refine_diff_density_max 0.340
_refine_diff_density_min -0.332
_refine_diff_density_rms 0.045
_refine_ls_extinction_coef .
_refine_ls_extinction_method none
_refine_ls_goodness_of_fit_ref 1.107
_refine_ls_hydrogen_treatment mixed
_refine_ls_matrix_type full
_refine_ls_number_parameters 188
_refine_ls_number_reflns 2650
_refine_ls_number_restraints 6
_refine_ls_restrained_S_all 1.106
_refine_ls_R_factor_all 0.0284
_refine_ls_R_factor_gt 0.0273
_refine_ls_shift/su_max 0.001
_refine_ls_shift/su_mean 0.000
_refine_ls_structure_factor_coef Fsqd
_refine_ls_weighting_details 'w=1/[\s^2^(Fo^2^)+(0.0204P)^2^+0.5281P] where P=(Fo^2^+2Fc^2^)/3'
_refine_ls_weighting_scheme calc
_refine_ls_wR_factor_gt 0.0719
_refine_ls_wR_factor_ref 0.0725
_reflns_Friedel_coverage 0.000
_reflns_Friedel_fraction_full .
_reflns_Friedel_fraction_max .
_reflns_number_gt 2537
_reflns_number_total 2650
_reflns_threshold_expression 'I > 2\s(I)'
_cod_data_source_file S26_Pq-Br_0_98_Cl_1_02_2H2O_P-1.cif
_cod_data_source_block jw25533
_cod_database_code 4519472

loop_
_space_group_symop_id
_space_group_symop_operation_xyz
1 'x, y, z'
2 '-x, -y, -z'

loop_
_atom_site_label
_atom_site_type_symbol
_atom_site_fract_x
_atom_site_fract_y
_atom_site_fract_z
_atom_site_U_iso_or_equiv
_atom_site_adp_type
_atom_site_occupancy
_atom_site_site_symmetry_order
_atom_site_calc_flag
_atom_site_refinement_flags_posn
_atom_site_refinement_flags_adp
_atom_site_refinement_flags_occupancy
_atom_site_disorder_assembly
_atom_site_disorder_group
Br1 Br -0.2531(13) 0.1971(9) -0.0716(7) 0.0410(5) Uani 0.492(3) 1 d . . P A 1
Br2 Br 0.2573(8) 0.8308(6) 0.5511(3) 0.0363(4) Uani 0.492(3) 1 d . . P A 1
Cl1 Cl -0.255(3) 0.204(2) -0.0788(17) 0.0410(5) Uani 0.508(3) 1 d . . P A 2
Cl2 Cl 0.2488(19) 0.8291(13) 0.5337(8) 0.0363(4) Uani 0.508(3) 1 d . . P A 2
C1 C 0.2302(3) 0.3567(2) 0.4787(2) 0.0449(5) Uani 1 1 d . . . . .
H1 H 0.155446 0.370555 0.405994 0.054 Uiso 1 1 calc R U . . .
N1 N 0.2560(3) 0.2237(2) 0.47968(17) 0.0404(4) Uani 1 1 d . . . . .
C2 C 0.3106(3) 0.4732(2) 0.5818(2) 0.0439(5) Uani 1 1 d . . . . .
H2 H 0.292130 0.566994 0.579853 0.053 Uiso 1 1 calc R U . . .
N2 N 0.7048(3) 0.80836(19) 1.00326(17) 0.0393(4) Uani 1 1 d . . . . .
C3 C 0.4194(3) 0.4538(2) 0.6895(2) 0.0367(5) Uani 1 1 d . . . . .
C4 C 0.4360(3) 0.3139(2) 0.6884(2) 0.0400(5) Uani 1 1 d . . . . .
H4 H 0.504001 0.296473 0.761384 0.048 Uiso 1 1 calc R U . . .
C5 C 0.3551(3) 0.2011(2) 0.5831(2) 0.0420(5) Uani 1 1 d . . . . .
H5 H 0.369131 0.106043 0.583077 0.050 Uiso 1 1 calc R U . . .
C6 C 0.1832(4) 0.1002(3) 0.3647(2) 0.0499(6) Uani 1 1 d . . . . .
H6A H 0.099091 0.131306 0.301888 0.075 Uiso 1 1 calc R U . . .
H6B H 0.109286 0.026438 0.385016 0.075 Uiso 1 1 calc R U . . .
H6C H 0.293063 0.060788 0.331048 0.075 Uiso 1 1 calc R U . . .
C7 C 0.6052(3) 0.8303(2) 0.9003(2) 0.0413(5) Uani 1 1 d . . . . .
H7 H 0.600507 0.925346 0.897750 0.050 Uiso 1 1 calc R U . . .
C8 C 0.5095(3) 0.7174(2) 0.7981(2) 0.0404(5) Uani 1 1 d . . . . .
H8 H 0.438016 0.735024 0.726185 0.048 Uiso 1 1 calc R U . . .
C9 C 0.5170(3) 0.5776(2) 0.7997(2) 0.0372(5) Uani 1 1 d . . . . .
C10 C 0.6253(3) 0.5585(2) 0.9077(2) 0.0388(5) Uani 1 1 d . . . . .
H10 H 0.636029 0.464528 0.911677 0.047 Uiso 1 1 calc R U . . .
C11 C 0.7162(3) 0.6744(2) 1.0080(2) 0.0401(5) Uani 1 1 d . . . . .
H11 H 0.787754 0.660039 1.081481 0.048 Uiso 1 1 calc R U . . .
C12 C 0.7963(4) 0.9310(3) 1.1150(2) 0.0494(6) Uani 1 1 d . . . . .
H12A H 0.807882 1.017659 1.090773 0.074 Uiso 1 1 calc R U . . .
H12B H 0.925514 0.912300 1.150471 0.074 Uiso 1 1 calc R U . . .
H12C H 0.716182 0.944389 1.177923 0.074 Uiso 1 1 calc R U . . .
O1 O -0.0098(3) 0.3687(3) 0.2158(2) 0.0647(5) Uani 1 1 d D . . . .
H1A H -0.074(5) 0.322(4) 0.145(3) 0.104(15) Uiso 1 1 d D . . . .
H1B H 0.017(5) 0.453(3) 0.221(3) 0.086(12) Uiso 1 1 d D . . . .
O2 O 0.0433(3) 0.6702(2) 0.2548(2) 0.0622(5) Uani 1 1 d D . . . .
H2A H 0.092(5) 0.708(4) 0.331(2) 0.088(12) Uiso 1 1 d D . . . .
H2B H 0.109(5) 0.711(4) 0.220(3) 0.087(12) Uiso 1 1 d D . . . .

loop_
_atom_site_aniso_label
_atom_site_aniso_U_11
_atom_site_aniso_U_22
_atom_site_aniso_U_33
_atom_site_aniso_U_23
_atom_site_aniso_U_13
_atom_site_aniso_U_12
Br1 0.0462(3) 0.0389(7) 0.0399(9) 0.0155(5) 0.0087(5) 0.0072(4)
Br2 0.0423(5) 0.0366(2) 0.0305(11) 0.0137(7) 0.0044(8) 0.0052(3)
Cl1 0.0462(3) 0.0389(7) 0.0399(9) 0.0155(5) 0.0087(5) 0.0072(4)
Cl2 0.0423(5) 0.0366(2) 0.0305(11) 0.0137(7) 0.0044(8) 0.0052(3)
C1 0.0478(13) 0.0450(13) 0.0394(12) 0.0140(10) 0.0030(10) 0.0056(10)
N1 0.0389(10) 0.0398(10) 0.0371(10) 0.0067(8) 0.0055(8) 0.0014(8)
C2 0.0482(13) 0.0389(12) 0.0416(12) 0.0122(10) 0.0033(10) 0.0057(10)
N2 0.0375(10) 0.0390(10) 0.0361(10) 0.0062(8) 0.0052(8) 0.0042(8)
C3 0.0350(11) 0.0382(11) 0.0363(11) 0.0105(9) 0.0086(9) 0.0044(9)
C4 0.0412(12) 0.0408(12) 0.0364(11) 0.0118(9) 0.0054(9) 0.0051(9)
C5 0.0429(12) 0.0385(11) 0.0423(12) 0.0114(10) 0.0066(10) 0.0053(9)
C6 0.0556(15) 0.0426(13) 0.0407(13) 0.0031(10) 0.0032(11) 0.0007(11)
C7 0.0437(12) 0.0373(11) 0.0417(12) 0.0123(9) 0.0067(10) 0.0070(9)
C8 0.0427(12) 0.0398(11) 0.0362(11) 0.0116(9) 0.0037(9) 0.0049(9)
C9 0.0365(11) 0.0396(11) 0.0351(11) 0.0105(9) 0.0093(9) 0.0054(9)
C10 0.0410(12) 0.0376(11) 0.0377(11) 0.0124(9) 0.0076(9) 0.0049(9)
C11 0.0398(12) 0.0430(12) 0.0383(11) 0.0143(9) 0.0075(9) 0.0073(9)
C12 0.0508(14) 0.0411(12) 0.0434(13) 0.0018(10) -0.0018(11) 0.0056(11)
O1 0.0655(13) 0.0757(15) 0.0551(12) 0.0315(11) 0.0025(10) 0.0020(11)
O2 0.0554(12) 0.0759(14) 0.0534(12) 0.0243(11) 0.0043(10) -0.0034(10)

loop_
_atom_type_symbol
_atom_type_description
_atom_type_scat_dispersion_real
_atom_type_scat_dispersion_imag
_atom_type_scat_source
C C 0.0137 0.0067 'International Tables Vol C Tables 4.2.6.8 and 6.1.1.4'
H H 0.0000 0.0000 'International Tables Vol C Tables 4.2.6.8 and 6.1.1.4'
Br Br -0.9338 1.0006 'International Tables Vol C Tables 4.2.6.8 and 6.1.1.4'
Cl Cl 0.3281 0.5435 'International Tables Vol C Tables 4.2.6.8 and 6.1.1.4'
N N 0.0241 0.0134 'International Tables Vol C Tables 4.2.6.8 and 6.1.1.4'
O O 0.0389 0.0241 'International Tables Vol C Tables 4.2.6.8 and 6.1.1.4'

loop_
_geom_angle_atom_site_label_1
_geom_angle_atom_site_label_2
_geom_angle_atom_site_label_3
_geom_angle
_geom_angle_site_symmetry_1
_geom_angle_site_symmetry_3
N1 C1 H1 119.7 . .
N1 C1 C2 120.7(2) . .
C2 C1 H1 119.7 . .
C1 N1 C5 120.7(2) . .
C1 N1 C6 120.2(2) . .
C5 N1 C6 119.0(2) . .
C1 C2 H2 120.0 . .
C1 C2 C3 120.1(2) . .
C3 C2 H2 120.0 . .
C7 N2 C11 120.48(19) . .
C7 N2 C12 120.26(19) . .
C11 N2 C12 119.2(2) . .
C2 C3 C9 121.3(2) . .
C4 C3 C2 117.4(2) . .
C4 C3 C9 121.3(2) . .
C3 C4 H4 119.8 . .
C5 C4 C3 120.5(2) . .
C5 C4 H4 119.8 . .
N1 C5 C4 120.6(2) . .
N1 C5 H5 119.7 . .
C4 C5 H5 119.7 . .
N1 C6 H6A 109.5 . .
N1 C6 H6B 109.5 . .
N1 C6 H6C 109.5 . .
H6A C6 H6B 109.5 . .
H6A C6 H6C 109.5 . .
H6B C6 H6C 109.5 . .
N2 C7 H7 119.5 . .
N2 C7 C8 121.0(2) . .
C8 C7 H7 119.5 . .
C7 C8 H8 119.9 . .
C7 C8 C9 120.2(2) . .
C9 C8 H8 119.9 . .
C8 C9 C3 121.3(2) . .
C8 C9 C10 117.2(2) . .
C10 C9 C3 121.4(2) . .
C9 C10 H10 119.7 . .
C11 C10 C9 120.5(2) . .
C11 C10 H10 119.7 . .
N2 C11 C10 120.5(2) . .
N2 C11 H11 119.7 . .
C10 C11 H11 119.7 . .
N2 C12 H12A 109.5 . .
N2 C12 H12B 109.5 . .
N2 C12 H12C 109.5 . .
H12A C12 H12B 109.5 . .
H12A C12 H12C 109.5 . .
H12B C12 H12C 109.5 . .
H1A O1 H1B 111(4) . .
H2A O2 H2B 104(4) . .

loop_
_geom_bond_atom_site_label_1
_geom_bond_atom_site_label_2
_geom_bond_distance
_geom_bond_site_symmetry_2
C1 H1 0.9500 .
C1 N1 1.340(3) .
C1 C2 1.374(3) .
N1 C5 1.344(3) .
N1 C6 1.477(3) .
C2 H2 0.9500 .
C2 C3 1.396(3) .
N2 C7 1.338(3) .
N2 C11 1.348(3) .
N2 C12 1.476(3) .
C3 C4 1.391(3) .
C3 C9 1.484(3) .
C4 H4 0.9500 .
C4 C5 1.369(3) .
C5 H5 0.9500 .
C6 H6A 0.9800 .
C6 H6B 0.9800 .
C6 H6C 0.9800 .
C7 H7 0.9500 .
C7 C8 1.376(3) .
C8 H8 0.9500 .
C8 C9 1.391(3) .
C9 C10 1.396(3) .
C10 H10 0.9500 .
C10 C11 1.372(3) .
C11 H11 0.9500 .
C12 H12A 0.9800 .
C12 H12B 0.9800 .
C12 H12C 0.9800 .
O1 H1A 0.83(2) .
O1 H1B 0.82(2) .
O2 H2A 0.84(2) .
O2 H2B 0.83(2) .

loop_
_geom_hbond_atom_site_label_D
_geom_hbond_atom_site_label_H
_geom_hbond_atom_site_label_A
_geom_hbond_distance_DH
_geom_hbond_distance_HA
_geom_hbond_distance_DA
_geom_hbond_angle_DHA
_geom_hbond_site_symmetry_A
_geom_hbond_publ_flag
C1 H1 O1 0.95 2.26 3.204(3) 170.7 . yes
C2 H2 Br2 0.95 2.74 3.689(6) 173.6 . yes
C2 H2 Cl2 0.95 2.82 3.758(12) 170.5 . yes
C4 H4 Br1 0.95 2.77 3.695(9) 164.9 1_656 yes
C4 H4 Cl1 0.95 2.67 3.59(2) 164.3 1_656 yes
C5 H5 Br2 0.95 2.68 3.576(6) 157.3 1_545 yes
C5 H5 Cl2 0.95 2.67 3.556(13) 155.2 1_545 yes
C7 H7 Br1 0.95 2.71 3.602(9) 155.9 1_666 yes
C7 H7 Cl1 0.95 2.79 3.68(2) 157.0 1_666 yes
C8 H8 Br2 0.95 2.62 3.560(5) 170.0 . yes
C8 H8 Cl2 0.95 2.79 3.731(10) 171.5 . yes
C10 H10 Br1 0.95 2.85 3.787(9) 168.8 1_656 yes
C10 H10 Cl1 0.95 2.76 3.70(2) 168.3 1_656 yes
C11 H11 O2 0.95 2.39 3.309(3) 162.3 1_656 yes
C12 H12A Br1 0.98 2.93 3.848(9) 157.4 1_666 yes
C12 H12B Br1 0.98 2.80 3.604(10) 139.8 2_666 yes
C12 H12B Cl1 0.98 2.81 3.62(2) 141.5 2_666 yes
O1 H1A Br1 0.83(2) 2.46(3) 3.285(8) 175(4) . yes
O1 H1A Cl1 0.83(2) 2.52(3) 3.340(18) 173(4) . yes
O1 H1B O2 0.82(2) 2.06(2) 2.865(3) 169(4) . yes
O2 H2A Br2 0.84(2) 2.46(2) 3.290(4) 175(4) . yes
O2 H2A Cl2 0.84(2) 2.29(3) 3.116(10) 173(4) . yes
O2 H2B Br1 0.83(2) 2.49(3) 3.303(9) 167(3) 2_565 yes
O2 H2B Cl1 0.83(2) 2.39(3) 3.20(2) 168(3) 2_565 yes

loop_
_geom_torsion_atom_site_label_1
_geom_torsion_atom_site_label_2
_geom_torsion_atom_site_label_3
_geom_torsion_atom_site_label_4
_geom_torsion
_geom_torsion_site_symmetry_1
_geom_torsion_site_symmetry_2
_geom_torsion_site_symmetry_3
_geom_torsion_site_symmetry_4
C1 N1 C5 C4 -1.7(3) . . . .
C1 C2 C3 C4 -2.1(3) . . . .
C1 C2 C3 C9 176.6(2) . . . .
N1 C1 C2 C3 -0.5(4) . . . .
C2 C1 N1 C5 2.5(3) . . . .
C2 C1 N1 C6 -174.7(2) . . . .
C2 C3 C4 C5 2.8(3) . . . .
C2 C3 C9 C8 -2.4(3) . . . .
C2 C3 C9 C10 179.7(2) . . . .
N2 C7 C8 C9 -0.8(3) . . . .
C3 C4 C5 N1 -1.0(3) . . . .
C3 C9 C10 C11 179.3(2) . . . .
C4 C3 C9 C8 176.4(2) . . . .
C4 C3 C9 C10 -1.6(3) . . . .
C6 N1 C5 C4 175.5(2) . . . .
C7 N2 C11 C10 -0.3(3) . . . .
C7 C8 C9 C3 -178.4(2) . . . .
C7 C8 C9 C10 -0.4(3) . . . .
C8 C9 C10 C11 1.3(3) . . . .
C9 C3 C4 C5 -175.9(2) . . . .
C9 C10 C11 N2 -1.0(3) . . . .
C11 N2 C7 C8 1.2(3) . . . .
C12 N2 C7 C8 -176.1(2) . . . .
C12 N2 C11 C10 177.1(2) . . . .

_cod_database_fobs_code 4519472
